data_7029787
loop_
_publ_author_name
'Yang, Jin'
'Li, Pinhua'
'Zhang, Yicheng'
'Wang, Lei'

_publ_section_title
;
 Dinuclear NHC-palladium complexes containing phosphine spacers:
 synthesis, X-ray structures and their catalytic activities towards the
 Hiyama coupling reaction.
;
_journal_issue 19
_journal_name_full 'Dalton transactions (Cambridge, England : 2003)'
_journal_page_first 7166
_journal_page_last 7175
_journal_paper_doi 10.1039/c4dt00180j
_journal_volume 43
_journal_year 2014
_chemical_formula_moiety 'C82 H100 Cl4 N4 P2 Pd2'
_chemical_formula_sum 'C82 H100 Cl4 N4 P2 Pd2'
_chemical_formula_weight 1558.20
_chemical_name_systematic
; 
 ? 
;
_space_group_IT_number 33
_symmetry_cell_setting orthorhombic
_symmetry_space_group_name_Hall 'P 2c -2n'
_symmetry_space_group_name_H-M 'P n a 21'
_atom_sites_solution_hydrogens geom
_atom_sites_solution_primary direct
_atom_sites_solution_secondary difmap
_audit_creation_method SHELXL-97
_cell_angle_alpha 90.00
_cell_angle_beta 90.00
_cell_angle_gamma 90.00
_cell_formula_units_Z 4
_cell_length_a 29.940(3)
_cell_length_b 13.7039(14)
_cell_length_c 21.536(2)
_cell_measurement_reflns_used 9955
_cell_measurement_temperature 296(2)
_cell_measurement_theta_max 25.0191
_cell_measurement_theta_min 2.2257
_cell_volume 8836.1(15)
_computing_cell_refinement 'Bruker SMART'
_computing_data_collection 'Bruker SMART'
_computing_data_reduction 'Bruker SAINT'
_computing_molecular_graphics 'Bruker SHELXTL'
_computing_publication_material 'Bruker SHELXTL'
_computing_structure_refinement 'SHELXL-97 (Sheldrick, 2008)'
_computing_structure_solution 'SHELXS-97 (Sheldrick, 2008)'
_diffrn_ambient_temperature 296(2)
_diffrn_measured_fraction_theta_full 0.997
_diffrn_measured_fraction_theta_max 0.997
_diffrn_measurement_device_type 'Bruker APEX II area detector'
_diffrn_measurement_method '\w scans'
_diffrn_radiation_monochromator graphite
_diffrn_radiation_source 'fine-focus sealed tube'
_diffrn_radiation_type MoK\a
_diffrn_radiation_wavelength 0.71073
_diffrn_reflns_av_R_equivalents 0.0395
_diffrn_reflns_av_unetI/netI 0.0406
_diffrn_reflns_limit_h_max 35
_diffrn_reflns_limit_h_min -35
_diffrn_reflns_limit_k_max 12
_diffrn_reflns_limit_k_min -16
_diffrn_reflns_limit_l_max 25
_diffrn_reflns_limit_l_min -25
_diffrn_reflns_number 55671
_diffrn_reflns_theta_full 25.00
_diffrn_reflns_theta_max 25.00
_diffrn_reflns_theta_min 1.66
_exptl_absorpt_coefficient_mu 0.604
_exptl_absorpt_correction_T_max 0.9311
_exptl_absorpt_correction_T_min 0.9149
_exptl_absorpt_correction_type multi-scan
_exptl_absorpt_process_details SADABS
_exptl_crystal_colour yellow
_exptl_crystal_density_diffrn 1.171
_exptl_crystal_density_method 'not measured'
_exptl_crystal_description block
_exptl_crystal_F_000 3240
_exptl_crystal_size_max 0.15
_exptl_crystal_size_mid 0.15
_exptl_crystal_size_min 0.12
_refine_diff_density_max 0.899
_refine_diff_density_min -0.328
_refine_diff_density_rms 0.089
_refine_ls_abs_structure_details 'Flack H D (1983), Acta Cryst. A39, 876-881'
_refine_ls_abs_structure_Flack 0.00
_refine_ls_extinction_method none
_refine_ls_goodness_of_fit_ref 1.114
_refine_ls_hydrogen_treatment constr
_refine_ls_matrix_type full
_refine_ls_number_parameters 863
_refine_ls_number_reflns 15517
_refine_ls_number_restraints 1
_refine_ls_restrained_S_all 1.114
_refine_ls_R_factor_all 0.0593
_refine_ls_R_factor_gt 0.0445
_refine_ls_shift/su_max 0.001
_refine_ls_shift/su_mean 0.000
_refine_ls_structure_factor_coef Fsqd
_refine_ls_weighting_details 'calc w=1/[\s^2^(Fo^2^)+(0.0790P)^2^+0.9171P] where P=(Fo^2^+2Fc^2^)/3'
_refine_ls_weighting_scheme calc
_refine_ls_wR_factor_gt 0.1202
_refine_ls_wR_factor_ref 0.1327
_reflns_number_gt 13055
_reflns_number_total 15517
_reflns_threshold_expression >2sigma(I)
_cod_data_source_file c4dt00180j2.cif
_cod_data_source_block 4
_cod_depositor_comments
;
The following automatic conversions were performed:

'_exptl_absorpt_correction_type' value 'Multi-scan' changed to
'multi-scan' according to
/usr/data/users/saulius/crontab/automatic-downloads/rss-feeds/RSC/lib/dictionaries/cif_core.dic
dictionary named 'cif_core.dic' version 2.4.2 from 2011-04-26.

Automatic conversion script
Id: cif_fix_values 2281 2013-09-26 08:29:07Z andrius 

 Adding full bibliography for
 ./tmp-cod-update-bibliographies-12899/cifs/7029787.cif.
;
_cod_original_cell_volume 8835.9(15)
_cod_original_sg_symbol_H-M Pna21
_cod_database_code 7029787

loop_
_symmetry_equiv_pos_as_xyz
'x, y, z'
'-x, -y, z+1/2'
'-x+1/2, y+1/2, z+1/2'
'x+1/2, -y+1/2, z'

loop_
_atom_site_label
_atom_site_type_symbol
_atom_site_fract_x
_atom_site_fract_y
_atom_site_fract_z
_atom_site_U_iso_or_equiv
_atom_site_adp_type
_atom_site_occupancy
_atom_site_symmetry_multiplicity
_atom_site_calc_flag
_atom_site_refinement_flags
Pd1 Pd 0.064462(12) 0.40263(3) 0.071357(18) 0.03852(11) Uani 1 1 d .
Pd2 Pd 0.216924(12) 0.41427(3) 0.427541(16) 0.03641(10) Uani 1 1 d .
Cl1 Cl 0.12778(5) 0.30984(12) 0.05883(9) 0.0655(4) Uani 1 1 d .
Cl2 Cl -0.00047(5) 0.48853(14) 0.07929(9) 0.0690(5) Uani 1 1 d .
Cl3 Cl 0.16973(6) 0.52318(12) 0.38087(8) 0.0699(5) Uani 1 1 d .
Cl4 Cl 0.26346(5) 0.30332(11) 0.47487(7) 0.0551(4) Uani 1 1 d .
N1 N 0.08428(14) 0.5397(3) -0.0374(2) 0.0408(10) Uani 1 1 d .
N2 N 0.12882(15) 0.5664(3) 0.03814(19) 0.0396(10) Uani 1 1 d .
N3 N 0.27791(14) 0.5846(3) 0.4583(2) 0.0384(11) Uani 1 1 d .
N4 N 0.24010(14) 0.5431(3) 0.53908(19) 0.0378(10) Uani 1 1 d .
C1 C 0.09341(16) 0.5121(4) 0.0207(2) 0.0354(11) Uani 1 1 d .
C2 C 0.1138(2) 0.6113(5) -0.0561(3) 0.0577(17) Uani 1 1 d .
H2 H 0.1139 0.6431 -0.0943 0.069 Uiso 1 1 calc R
C3 C 0.1417(2) 0.6264(5) -0.0099(3) 0.0534(15) Uani 1 1 d .
H3 H 0.1657 0.6695 -0.0098 0.064 Uiso 1 1 calc R
C4 C 0.04568(16) 0.5054(4) -0.0744(3) 0.0455(12) Uani 1 1 d .
C5 C 0.0499(2) 0.4180(5) -0.1065(3) 0.0532(15) Uani 1 1 d .
C6 C 0.0124(2) 0.3866(6) -0.1384(4) 0.072(2) Uani 1 1 d .
H6 H 0.0134 0.3279 -0.1600 0.086 Uiso 1 1 calc R
C7 C -0.0257(3) 0.4397(8) -0.1387(4) 0.085(2) Uani 1 1 d .
H7 H -0.0506 0.4161 -0.1597 0.102 Uiso 1 1 calc R
C8 C -0.0283(2) 0.5256(7) -0.1094(4) 0.078(2) Uani 1 1 d .
H8 H -0.0547 0.5612 -0.1112 0.094 Uiso 1 1 calc R
C9 C 0.00786(19) 0.5626(5) -0.0761(3) 0.0555(14) Uani 1 1 d .
C10 C 0.0932(2) 0.3613(5) -0.1099(3) 0.0574(15) Uani 1 1 d .
H10 H 0.1132 0.3859 -0.0775 0.069 Uiso 1 1 calc R
C11 C 0.1149(3) 0.3814(8) -0.1726(4) 0.102(3) Uani 1 1 d .
H11A H 0.1398 0.3383 -0.1783 0.152 Uiso 1 1 calc R
H11B H 0.1250 0.4478 -0.1740 0.152 Uiso 1 1 calc R
H11C H 0.0934 0.3707 -0.2051 0.152 Uiso 1 1 calc R
C12 C 0.0887(3) 0.2544(6) -0.1016(5) 0.094(3) Uani 1 1 d .
H12A H 0.0690 0.2288 -0.1328 0.140 Uiso 1 1 calc R
H12B H 0.0766 0.2410 -0.0612 0.140 Uiso 1 1 calc R
H12C H 0.1175 0.2243 -0.1055 0.140 Uiso 1 1 calc R
C13 C 0.0053(3) 0.6643(6) -0.0456(4) 0.077(2) Uani 1 1 d .
H13 H 0.0290 0.6664 -0.0142 0.093 Uiso 1 1 calc R
C14 C 0.0160(4) 0.7460(6) -0.0930(5) 0.114(3) Uani 1 1 d .
H14A H -0.0045 0.7421 -0.1272 0.171 Uiso 1 1 calc R
H14B H 0.0460 0.7381 -0.1080 0.171 Uiso 1 1 calc R
H14C H 0.0131 0.8085 -0.0732 0.171 Uiso 1 1 calc R
C15 C -0.0386(3) 0.6839(8) -0.0114(4) 0.108(3) Uani 1 1 d .
H15A H -0.0624 0.6495 -0.0317 0.162 Uiso 1 1 calc R
H15B H -0.0448 0.7526 -0.0118 0.162 Uiso 1 1 calc R
H15C H -0.0361 0.6618 0.0308 0.162 Uiso 1 1 calc R
C16 C 0.1474(2) 0.5690(5) 0.0999(3) 0.0488(14) Uani 1 1 d .
C17 C 0.1228(2) 0.6158(6) 0.1467(3) 0.0683(19) Uani 1 1 d .
C18 C 0.1409(4) 0.6154(7) 0.2067(4) 0.092(3) Uani 1 1 d .
H18 H 0.1254 0.6449 0.2391 0.110 Uiso 1 1 calc R
C19 C 0.1813(4) 0.5717(8) 0.2178(4) 0.106(3) Uani 1 1 d .
H19 H 0.1925 0.5717 0.2580 0.128 Uiso 1 1 calc R
C20 C 0.2058(3) 0.5283(6) 0.1721(4) 0.079(2) Uani 1 1 d .
H20 H 0.2333 0.5004 0.1816 0.095 Uiso 1 1 calc R
C21 C 0.1895(2) 0.5253(5) 0.1099(3) 0.0578(16) Uani 1 1 d .
C22 C 0.0799(3) 0.6664(8) 0.1344(5) 0.103(3) Uani 1 1 d .
H22 H 0.0658 0.6325 0.0995 0.123 Uiso 1 1 calc R
C23 C 0.0910(4) 0.7756(8) 0.1110(6) 0.137(4) Uani 1 1 d .
H23A H 0.0648 0.8034 0.0922 0.205 Uiso 1 1 calc R
H23B H 0.1148 0.7735 0.0812 0.205 Uiso 1 1 calc R
H23C H 0.0998 0.8148 0.1458 0.205 Uiso 1 1 calc R
C24 C 0.0473(4) 0.6616(11) 0.1886(6) 0.155(5) Uani 1 1 d .
H24A H 0.0369 0.5958 0.1935 0.232 Uiso 1 1 calc R
H24B H 0.0224 0.7038 0.1806 0.232 Uiso 1 1 calc R
H24C H 0.0622 0.6820 0.2260 0.232 Uiso 1 1 calc R
C25 C 0.2165(2) 0.4806(5) 0.0605(3) 0.0601(16) Uani 1 1 d .
H25 H 0.1965 0.4650 0.0258 0.072 Uiso 1 1 calc R
C26 C 0.2397(3) 0.3834(6) 0.0817(5) 0.090(3) Uani 1 1 d .
H26A H 0.2638 0.3984 0.1094 0.136 Uiso 1 1 calc R
H26B H 0.2512 0.3498 0.0460 0.136 Uiso 1 1 calc R
H26C H 0.2184 0.3427 0.1025 0.136 Uiso 1 1 calc R
C27 C 0.2517(3) 0.5490(7) 0.0368(4) 0.086(2) Uani 1 1 d .
H27A H 0.2378 0.6054 0.0188 0.129 Uiso 1 1 calc R
H27B H 0.2694 0.5165 0.0058 0.129 Uiso 1 1 calc R
H27C H 0.2706 0.5689 0.0705 0.129 Uiso 1 1 calc R
C28 C 0.24532(16) 0.5235(4) 0.4784(2) 0.0333(11) Uani 1 1 d .
C29 C 0.2936(2) 0.6406(4) 0.5073(3) 0.0502(14) Uani 1 1 d .
H29 H 0.3165 0.6865 0.5056 0.060 Uiso 1 1 calc R
C30 C 0.2696(2) 0.6159(4) 0.5578(2) 0.0489(14) Uani 1 1 d .
H30 H 0.2722 0.6423 0.5974 0.059 Uiso 1 1 calc R
C31 C 0.29062(18) 0.5978(4) 0.3939(3) 0.0422(13) Uani 1 1 d .
C32 C 0.32072(19) 0.5353(5) 0.3673(3) 0.0530(14) Uani 1 1 d .
C33 C 0.3306(3) 0.5532(7) 0.3050(3) 0.076(2) Uani 1 1 d .
H33 H 0.3510 0.5128 0.2849 0.092 Uiso 1 1 calc R
C34 C 0.3122(3) 0.6252(7) 0.2738(3) 0.085(2) Uani 1 1 d .
H34 H 0.3193 0.6335 0.2321 0.102 Uiso 1 1 calc R
C35 C 0.2835(3) 0.6869(6) 0.3008(3) 0.073(2) Uani 1 1 d .
H35 H 0.2714 0.7380 0.2779 0.088 Uiso 1 1 calc R
C36 C 0.27157(19) 0.6753(5) 0.3623(3) 0.0499(14) Uani 1 1 d .
C37 C 0.2413(2) 0.7507(5) 0.3916(3) 0.0640(17) Uani 1 1 d .
H37 H 0.2320 0.7246 0.4320 0.077 Uiso 1 1 calc R
C38 C 0.1975(3) 0.7742(6) 0.3547(4) 0.090(2) Uani 1 1 d .
H38A H 0.2049 0.8097 0.3176 0.135 Uiso 1 1 calc R
H38B H 0.1780 0.8129 0.3800 0.135 Uiso 1 1 calc R
H38C H 0.1828 0.7144 0.3437 0.135 Uiso 1 1 calc R
C39 C 0.2668(3) 0.8466(6) 0.4046(4) 0.096(3) Uani 1 1 d .
H39A H 0.2952 0.8317 0.4232 0.144 Uiso 1 1 calc R
H39B H 0.2497 0.8866 0.4324 0.144 Uiso 1 1 calc R
H39C H 0.2715 0.8809 0.3663 0.144 Uiso 1 1 calc R
C40 C 0.3440(2) 0.4545(5) 0.4044(3) 0.0637(17) Uani 1 1 d .
H40 H 0.3239 0.4374 0.4385 0.076 Uiso 1 1 calc R
C41 C 0.3528(3) 0.3611(7) 0.3689(5) 0.110(3) Uani 1 1 d .
H41A H 0.3744 0.3733 0.3368 0.165 Uiso 1 1 calc R
H41B H 0.3255 0.3383 0.3506 0.165 Uiso 1 1 calc R
H41C H 0.3642 0.3124 0.3968 0.165 Uiso 1 1 calc R
C42 C 0.3873(3) 0.4901(7) 0.4341(5) 0.106(3) Uani 1 1 d .
H42A H 0.4020 0.4364 0.4542 0.159 Uiso 1 1 calc R
H42B H 0.3807 0.5398 0.4641 0.159 Uiso 1 1 calc R
H42C H 0.4065 0.5163 0.4026 0.159 Uiso 1 1 calc R
C43 C 0.20600(19) 0.5036(4) 0.5787(3) 0.0454(13) Uani 1 1 d .
C44 C 0.1626(2) 0.5408(5) 0.5727(3) 0.0593(16) Uani 1 1 d .
C45 C 0.1291(3) 0.5013(7) 0.6122(4) 0.084(2) Uani 1 1 d .
H45 H 0.0997 0.5223 0.6094 0.100 Uiso 1 1 calc R
C46 C 0.1415(4) 0.4298(8) 0.6559(4) 0.112(4) Uani 1 1 d .
H46 H 0.1197 0.4045 0.6821 0.135 Uiso 1 1 calc R
C47 C 0.1837(4) 0.3965(6) 0.6612(4) 0.090(3) Uani 1 1 d .
H47 H 0.1901 0.3491 0.6908 0.108 Uiso 1 1 calc R
C48 C 0.2191(3) 0.4328(5) 0.6220(3) 0.0660(19) Uani 1 1 d .
C49 C 0.15122(19) 0.6263(5) 0.5302(3) 0.0568(16) Uani 1 1 d .
H49 H 0.1728 0.6256 0.4960 0.068 Uiso 1 1 calc R
C50 C 0.1046(3) 0.6170(10) 0.5013(5) 0.120(4) Uani 1 1 d .
H50A H 0.0824 0.6338 0.5317 0.180 Uiso 1 1 calc R
H50B H 0.1000 0.5511 0.4877 0.180 Uiso 1 1 calc R
H50C H 0.1022 0.6605 0.4665 0.180 Uiso 1 1 calc R
C51 C 0.1558(3) 0.7229(6) 0.5623(5) 0.097(3) Uani 1 1 d .
H51A H 0.1482 0.7743 0.5339 0.146 Uiso 1 1 calc R
H51B H 0.1861 0.7312 0.5760 0.146 Uiso 1 1 calc R
H51C H 0.1361 0.7250 0.5974 0.146 Uiso 1 1 calc R
C52 C 0.2643(3) 0.3969(6) 0.6303(4) 0.082(2) Uani 1 1 d .
H52 H 0.2816 0.4164 0.5937 0.098 Uiso 1 1 calc R
C53 C 0.2687(4) 0.2868(7) 0.6371(5) 0.129(4) Uani 1 1 d .
H53A H 0.2573 0.2671 0.6769 0.193 Uiso 1 1 calc R
H53B H 0.2996 0.2686 0.6338 0.193 Uiso 1 1 calc R
H53C H 0.2519 0.2551 0.6049 0.193 Uiso 1 1 calc R
C54 C 0.2850(4) 0.4460(9) 0.6864(5) 0.128(4) Uani 1 1 d .
H54A H 0.2846 0.5155 0.6808 0.192 Uiso 1 1 calc R
H54B H 0.3153 0.4243 0.6912 0.192 Uiso 1 1 calc R
H54C H 0.2683 0.4294 0.7229 0.192 Uiso 1 1 calc R
C55 C 0.01800(16) 0.1783(4) 0.0725(3) 0.0493(13) Uani 1 1 d .
C56 C -0.0064(3) 0.2054(7) 0.0201(4) 0.080(2) Uani 1 1 d .
H56 H -0.0119 0.2712 0.0128 0.097 Uiso 1 1 calc R
C57 C -0.0222(3) 0.1372(9) -0.0206(4) 0.102(3) Uani 1 1 d .
H57 H -0.0404 0.1564 -0.0534 0.123 Uiso 1 1 calc R
C58 C -0.0113(3) 0.0388(8) -0.0132(4) 0.087(3) Uani 1 1 d .
H58 H -0.0206 -0.0077 -0.0419 0.105 Uiso 1 1 calc R
C59 C 0.0121(3) 0.0142(6) 0.0347(5) 0.094(3) Uani 1 1 d .
H59 H 0.0186 -0.0515 0.0405 0.113 Uiso 1 1 calc R
C60 C 0.0277(3) 0.0803(5) 0.0775(4) 0.075(2) Uani 1 1 d .
H60 H 0.0452 0.0584 0.1104 0.089 Uiso 1 1 calc R
C61 C -0.01460(18) 0.2934(5) 0.1752(2) 0.0482(14) Uani 1 1 d .
C62 C -0.0488(2) 0.2295(6) 0.1781(3) 0.0670(18) Uani 1 1 d .
H62 H -0.0486 0.1752 0.1522 0.080 Uiso 1 1 calc R
C63 C -0.0846(2) 0.2427(8) 0.2191(4) 0.089(3) Uani 1 1 d .
H63 H -0.1078 0.1978 0.2210 0.107 Uiso 1 1 calc R
C64 C -0.0842(3) 0.3228(9) 0.2559(4) 0.094(3) Uani 1 1 d .
H64 H -0.1076 0.3333 0.2835 0.113 Uiso 1 1 calc R
C65 C -0.0500(3) 0.3882(7) 0.2528(4) 0.089(3) Uani 1 1 d .
H65 H -0.0500 0.4429 0.2783 0.107 Uiso 1 1 calc R
C66 C -0.0158(2) 0.3731(6) 0.2123(3) 0.0659(17) Uani 1 1 d .
H66 H 0.0073 0.4186 0.2100 0.079 Uiso 1 1 calc R
C67 C 0.07392(19) 0.2146(5) 0.1808(3) 0.0501(14) Uani 1 1 d .
H67A H 0.0584 0.1632 0.2031 0.060 Uiso 1 1 calc R
H67B H 0.0981 0.1848 0.1576 0.060 Uiso 1 1 calc R
C68 C 0.0932(2) 0.2858(5) 0.2271(3) 0.0591(16) Uani 1 1 d .
H68A H 0.0688 0.3152 0.2502 0.071 Uiso 1 1 calc R
H68B H 0.1083 0.3375 0.2046 0.071 Uiso 1 1 calc R
C69 C 0.1256(2) 0.2408(5) 0.2724(3) 0.0626(17) Uani 1 1 d .
H69A H 0.1501 0.2108 0.2498 0.075 Uiso 1 1 calc R
H69B H 0.1107 0.1905 0.2962 0.075 Uiso 1 1 calc R
C70 C 0.1440(2) 0.3192(5) 0.3165(3) 0.0550(15) Uani 1 1 d .
H70A H 0.1192 0.3440 0.3407 0.066 Uiso 1 1 calc R
H70B H 0.1549 0.3727 0.2912 0.066 Uiso 1 1 calc R
C71 C 0.16458(17) 0.1922(4) 0.4209(3) 0.0532(14) Uani 1 1 d .
C72 C 0.1557(2) 0.0982(5) 0.4012(4) 0.076(2) Uani 1 1 d .
H72 H 0.1636 0.0804 0.3610 0.091 Uiso 1 1 calc R
C73 C 0.1356(3) 0.0302(7) 0.4386(6) 0.108(3) Uani 1 1 d .
H73 H 0.1294 -0.0326 0.4247 0.129 Uiso 1 1 calc R
C74 C 0.1249(3) 0.0608(10) 0.4997(7) 0.115(4) Uani 1 1 d .
H74 H 0.1111 0.0166 0.5263 0.138 Uiso 1 1 calc R
C75 C 0.1340(2) 0.1538(8) 0.5215(5) 0.094(3) Uani 1 1 d .
H75 H 0.1268 0.1720 0.5619 0.113 Uiso 1 1 calc R
C76 C 0.1541(2) 0.2186(6) 0.4809(3) 0.0654(18) Uani 1 1 d .
H76 H 0.1607 0.2814 0.4944 0.078 Uiso 1 1 calc R
C77 C 0.23101(18) 0.2270(5) 0.3229(3) 0.0482(14) Uani 1 1 d .
C78 C 0.2409(2) 0.2680(6) 0.2657(3) 0.0686(19) Uani 1 1 d .
H78 H 0.2259 0.3237 0.2526 0.082 Uiso 1 1 calc R
C79 C 0.2731(3) 0.2260(8) 0.2279(4) 0.088(3) Uani 1 1 d .
H79 H 0.2795 0.2538 0.1895 0.106 Uiso 1 1 calc R
C80 C 0.2960(3) 0.1425(7) 0.2468(4) 0.084(3) Uani 1 1 d .
H80 H 0.3169 0.1132 0.2209 0.101 Uiso 1 1 calc R
C81 C 0.2872(3) 0.1044(6) 0.3044(5) 0.083(2) Uani 1 1 d .
H81 H 0.3030 0.0504 0.3184 0.099 Uiso 1 1 calc R
C82 C 0.2547(2) 0.1460(5) 0.3418(3) 0.0624(17) Uani 1 1 d .
H82 H 0.2488 0.1187 0.3805 0.075 Uiso 1 1 calc R
P1 P 0.03486(4) 0.27277(11) 0.12605(6) 0.0415(3) Uani 1 1 d .
P2 P 0.18857(4) 0.28564(11) 0.37081(6) 0.0423(3) Uani 1 1 d .

loop_
_atom_site_aniso_label
_atom_site_aniso_U_11
_atom_site_aniso_U_22
_atom_site_aniso_U_33
_atom_site_aniso_U_23
_atom_site_aniso_U_13
_atom_site_aniso_U_12
Pd1 0.03156(19) 0.0419(2) 0.0421(2) 0.0018(2) 0.00182(17) -0.00177(16)
Pd2 0.0379(2) 0.0372(2) 0.03407(19) -0.00035(19) -0.00275(16) -0.00082(16)
Cl1 0.0490(8) 0.0503(9) 0.0971(12) 0.0066(8) 0.0273(8) 0.0086(7)
Cl2 0.0381(7) 0.0798(11) 0.0891(12) 0.0226(10) 0.0084(7) 0.0155(7)
Cl3 0.0978(12) 0.0513(10) 0.0607(9) -0.0080(7) -0.0349(9) 0.0219(9)
Cl4 0.0545(8) 0.0436(9) 0.0672(9) 0.0066(7) -0.0160(7) 0.0037(7)
N1 0.044(2) 0.036(3) 0.043(3) 0.004(2) -0.0016(19) -0.002(2)
N2 0.043(2) 0.037(3) 0.039(2) 0.0018(19) -0.0016(19) -0.004(2)
N3 0.040(2) 0.037(3) 0.038(2) -0.0020(19) -0.0039(18) -0.0041(19)
N4 0.042(2) 0.037(3) 0.035(2) -0.0008(19) 0.0004(18) 0.000(2)
C1 0.039(3) 0.032(3) 0.035(3) -0.007(2) 0.000(2) 0.004(2)
C2 0.065(4) 0.049(4) 0.059(4) 0.016(3) 0.009(3) -0.006(3)
C3 0.061(4) 0.046(4) 0.053(3) 0.008(3) -0.008(3) -0.016(3)
C4 0.038(3) 0.053(3) 0.045(3) 0.001(3) -0.003(2) -0.002(2)
C5 0.053(3) 0.053(4) 0.054(4) 0.004(3) -0.003(3) -0.006(3)
C6 0.066(4) 0.076(5) 0.074(5) -0.013(4) -0.020(4) -0.008(4)
C7 0.063(5) 0.113(7) 0.080(5) -0.006(5) -0.017(4) -0.029(5)
C8 0.040(4) 0.106(7) 0.089(5) 0.002(5) -0.008(3) 0.018(4)
C9 0.050(3) 0.064(4) 0.052(3) 0.007(3) -0.002(3) 0.011(3)
C10 0.069(4) 0.049(4) 0.054(4) -0.006(3) -0.004(3) 0.014(3)
C11 0.081(6) 0.133(8) 0.091(6) 0.009(6) 0.016(5) 0.039(6)
C12 0.105(6) 0.065(6) 0.111(6) -0.016(5) -0.003(5) 0.016(5)
C13 0.078(5) 0.067(5) 0.087(5) -0.001(4) -0.009(4) 0.027(4)
C14 0.129(8) 0.073(6) 0.139(9) 0.013(6) 0.014(7) 0.025(5)
C15 0.097(6) 0.120(8) 0.107(7) 0.010(6) 0.012(5) 0.063(6)
C16 0.056(4) 0.045(4) 0.046(3) -0.006(3) 0.000(3) -0.013(3)
C17 0.071(5) 0.064(5) 0.069(5) -0.014(4) 0.008(4) -0.012(4)
C18 0.112(7) 0.110(7) 0.053(4) -0.027(4) 0.019(5) -0.040(6)
C19 0.155(10) 0.114(8) 0.050(5) 0.002(5) -0.009(6) -0.051(7)
C20 0.093(5) 0.075(5) 0.069(5) 0.016(4) -0.028(4) -0.020(4)
C21 0.062(4) 0.047(4) 0.064(4) 0.009(3) -0.015(3) -0.017(3)
C22 0.083(6) 0.116(8) 0.110(7) -0.044(6) 0.025(5) 0.006(5)
C23 0.139(9) 0.093(8) 0.177(12) -0.020(8) 0.001(8) 0.035(7)
C24 0.122(8) 0.159(13) 0.183(12) -0.051(10) 0.076(9) 0.005(8)
C25 0.054(3) 0.050(4) 0.076(4) -0.007(3) -0.014(3) 0.006(3)
C26 0.081(5) 0.055(4) 0.136(8) 0.000(5) -0.035(5) 0.006(4)
C27 0.078(5) 0.073(5) 0.107(6) 0.003(5) 0.011(5) -0.005(4)
C28 0.038(3) 0.034(3) 0.028(2) 0.003(2) -0.005(2) 0.006(2)
C29 0.055(3) 0.039(3) 0.057(4) -0.007(3) -0.002(3) -0.012(3)
C30 0.068(4) 0.048(3) 0.031(3) -0.007(2) -0.001(2) -0.003(3)
C31 0.039(3) 0.046(3) 0.042(3) 0.002(2) 0.003(2) -0.007(2)
C32 0.052(3) 0.046(4) 0.060(4) -0.007(3) 0.008(3) -0.003(3)
C33 0.073(5) 0.091(6) 0.065(4) -0.005(4) 0.025(4) 0.006(4)
C34 0.108(6) 0.101(6) 0.045(4) 0.010(4) 0.015(4) 0.012(5)
C35 0.089(5) 0.081(6) 0.050(4) 0.020(4) -0.003(3) -0.004(4)
C36 0.051(3) 0.055(4) 0.044(3) 0.003(3) 0.002(2) -0.007(3)
C37 0.076(4) 0.047(4) 0.069(4) 0.010(3) -0.001(3) 0.013(3)
C38 0.086(5) 0.072(6) 0.112(7) 0.019(5) -0.014(5) 0.015(4)
C39 0.109(6) 0.065(6) 0.114(7) -0.011(5) 0.006(5) -0.005(5)
C40 0.060(4) 0.051(4) 0.080(4) -0.005(3) 0.018(3) 0.000(3)
C41 0.120(7) 0.068(6) 0.141(8) -0.002(6) 0.055(6) 0.017(5)
C42 0.085(5) 0.090(6) 0.144(9) 0.015(7) -0.016(6) 0.002(5)
C43 0.061(3) 0.037(3) 0.037(3) -0.006(2) 0.009(3) -0.009(2)
C44 0.058(4) 0.077(4) 0.042(3) -0.008(3) 0.017(3) -0.020(3)
C45 0.061(4) 0.113(7) 0.076(5) -0.011(5) 0.025(4) -0.023(4)
C46 0.147(10) 0.117(9) 0.073(6) 0.020(6) 0.036(6) -0.051(8)
C47 0.128(8) 0.076(6) 0.067(5) 0.026(4) 0.027(5) -0.008(5)
C48 0.106(6) 0.047(4) 0.045(4) 0.010(3) 0.017(3) 0.010(4)
C49 0.043(3) 0.077(5) 0.050(3) -0.002(3) 0.006(3) 0.001(3)
C50 0.056(5) 0.201(12) 0.104(7) 0.021(7) -0.011(5) 0.003(6)
C51 0.121(7) 0.083(6) 0.089(6) -0.003(5) -0.010(5) 0.018(5)
C52 0.120(7) 0.073(5) 0.052(4) 0.013(4) 0.011(4) 0.040(5)
C53 0.223(12) 0.080(7) 0.083(6) 0.032(5) 0.029(7) 0.062(8)
C54 0.160(10) 0.143(10) 0.081(6) -0.004(6) -0.029(6) 0.085(8)
C55 0.037(3) 0.062(4) 0.050(3) 0.003(3) 0.004(3) -0.004(2)
C56 0.078(5) 0.080(6) 0.084(5) -0.011(4) -0.029(4) 0.002(4)
C57 0.090(6) 0.141(9) 0.077(5) -0.031(6) -0.041(5) -0.008(6)
C58 0.084(5) 0.093(7) 0.085(6) -0.034(5) -0.009(4) -0.020(5)
C59 0.116(7) 0.058(5) 0.108(7) -0.012(5) -0.013(6) -0.009(5)
C60 0.104(6) 0.047(4) 0.072(5) -0.007(4) -0.007(4) -0.001(4)
C61 0.037(3) 0.067(4) 0.040(3) 0.011(3) 0.002(2) -0.004(3)
C62 0.054(4) 0.081(5) 0.066(4) 0.001(4) 0.006(3) -0.012(4)
C63 0.049(4) 0.145(9) 0.072(5) 0.016(5) 0.017(3) -0.026(5)
C64 0.059(5) 0.166(10) 0.057(4) -0.002(5) 0.014(4) 0.023(6)
C65 0.073(5) 0.127(8) 0.068(5) -0.024(5) 0.013(4) 0.010(5)
C66 0.055(4) 0.081(5) 0.062(4) -0.004(4) 0.008(3) -0.002(3)
C67 0.046(3) 0.052(4) 0.052(3) 0.008(3) -0.006(3) -0.003(3)
C68 0.053(4) 0.064(4) 0.060(4) -0.002(3) -0.016(3) 0.004(3)
C69 0.050(4) 0.066(4) 0.072(4) -0.011(3) -0.021(3) -0.005(3)
C70 0.053(3) 0.051(4) 0.062(4) -0.010(3) -0.019(3) 0.001(3)
C71 0.035(3) 0.050(3) 0.075(4) 0.007(3) -0.001(3) -0.006(2)
C72 0.065(4) 0.060(5) 0.103(6) 0.004(4) -0.015(4) -0.017(3)
C73 0.081(6) 0.078(6) 0.164(11) 0.039(7) -0.030(7) -0.036(5)
C74 0.053(5) 0.133(10) 0.160(11) 0.073(9) -0.003(6) -0.016(6)
C75 0.055(4) 0.111(8) 0.117(7) 0.025(6) 0.022(4) 0.002(5)
C76 0.050(4) 0.072(5) 0.075(4) 0.001(4) 0.005(3) -0.003(3)
C77 0.039(3) 0.053(4) 0.052(3) -0.012(3) -0.004(2) 0.001(3)
C78 0.057(4) 0.086(5) 0.063(4) 0.003(4) 0.005(3) 0.007(4)
C79 0.079(5) 0.123(8) 0.063(5) 0.000(5) 0.016(4) 0.004(5)
C80 0.059(4) 0.106(7) 0.088(6) -0.040(5) 0.003(4) 0.009(5)
C81 0.075(5) 0.059(5) 0.114(7) -0.015(5) -0.004(5) 0.020(4)
C82 0.049(3) 0.062(5) 0.076(4) 0.003(4) 0.003(3) 0.006(3)
P1 0.0343(7) 0.0497(9) 0.0405(7) 0.0026(6) -0.0016(5) -0.0066(6)
P2 0.0384(7) 0.0428(8) 0.0458(8) -0.0036(6) -0.0073(6) -0.0021(6)

loop_
_atom_type_symbol
_atom_type_description
_atom_type_scat_dispersion_real
_atom_type_scat_dispersion_imag
_atom_type_scat_source
C C 0.0033 0.0016 'International Tables Vol C Tables 4.2.6.8 and 6.1.1.4'
H H 0.0000 0.0000 'International Tables Vol C Tables 4.2.6.8 and 6.1.1.4'
N N 0.0061 0.0033 'International Tables Vol C Tables 4.2.6.8 and 6.1.1.4'
P P 0.1023 0.0942 'International Tables Vol C Tables 4.2.6.8 and 6.1.1.4'
Cl Cl 0.1484 0.1585 'International Tables Vol C Tables 4.2.6.8 and 6.1.1.4'
Pd Pd -0.9988 1.0072 'International Tables Vol C Tables 4.2.6.8 and 6.1.1.4'

loop_
_geom_angle_atom_site_label_1
_geom_angle_atom_site_label_2
_geom_angle_atom_site_label_3
_geom_angle
C1 Pd1 Cl2 91.30(14)
C1 Pd1 Cl1 89.63(14)
Cl2 Pd1 Cl1 176.40(7)
C1 Pd1 P1 176.59(14)
Cl2 Pd1 P1 91.86(6)
Cl1 Pd1 P1 87.14(5)
C28 Pd2 Cl3 90.85(14)
C28 Pd2 Cl4 89.69(14)
Cl3 Pd2 Cl4 179.13(7)
C28 Pd2 P2 176.68(14)
Cl3 Pd2 P2 92.21(6)
Cl4 Pd2 P2 87.28(5)
C1 N1 C2 110.1(5)
C1 N1 C4 125.1(4)
C2 N1 C4 124.6(5)
C1 N2 C3 110.0(4)
C1 N2 C16 125.0(4)
C3 N2 C16 124.7(5)
C28 N3 C29 110.1(4)
C28 N3 C31 124.8(4)
C29 N3 C31 124.7(5)
C28 N4 C30 110.6(4)
C28 N4 C43 125.8(4)
C30 N4 C43 123.3(4)
N1 C1 N2 105.4(4)
N1 C1 Pd1 128.4(4)
N2 C1 Pd1 126.1(4)
C3 C2 N1 107.4(5)
C3 C2 H2 126.3
N1 C2 H2 126.3
C2 C3 N2 107.1(5)
C2 C3 H3 126.4
N2 C3 H3 126.4
C9 C4 C5 123.6(6)
C9 C4 N1 118.4(5)
C5 C4 N1 118.0(5)
C6 C5 C4 116.1(6)
C6 C5 C10 120.7(6)
C4 C5 C10 123.1(5)
C7 C6 C5 121.3(7)
C7 C6 H6 119.4
C5 C6 H6 119.4
C8 C7 C6 121.3(7)
C8 C7 H7 119.4
C6 C7 H7 119.4
C7 C8 C9 121.2(7)
C7 C8 H8 119.4
C9 C8 H8 119.4
C4 C9 C8 116.4(6)
C4 C9 C13 122.9(6)
C8 C9 C13 120.6(6)
C12 C10 C5 115.1(6)
C12 C10 C11 109.0(7)
C5 C10 C11 108.4(6)
C12 C10 H10 108.1
C5 C10 H10 108.1
C11 C10 H10 108.1
C10 C11 H11A 109.5
C10 C11 H11B 109.5
H11A C11 H11B 109.5
C10 C11 H11C 109.5
H11A C11 H11C 109.5
H11B C11 H11C 109.5
C10 C12 H12A 109.5
C10 C12 H12B 109.5
H12A C12 H12B 109.5
C10 C12 H12C 109.5
H12A C12 H12C 109.5
H12B C12 H12C 109.5
C15 C13 C9 114.0(7)
C15 C13 C14 111.6(7)
C9 C13 C14 111.2(7)
C15 C13 H13 106.5
C9 C13 H13 106.5
C14 C13 H13 106.5
C13 C14 H14A 109.5
C13 C14 H14B 109.5
H14A C14 H14B 109.5
C13 C14 H14C 109.5
H14A C14 H14C 109.5
H14B C14 H14C 109.5
C13 C15 H15A 109.5
C13 C15 H15B 109.5
H15A C15 H15B 109.5
C13 C15 H15C 109.5
H15A C15 H15C 109.5
H15B C15 H15C 109.5
C17 C16 C21 123.6(6)
C17 C16 N2 118.1(6)
C21 C16 N2 118.3(5)
C18 C17 C16 117.2(7)
C18 C17 C22 120.1(8)
C16 C17 C22 122.7(7)
C19 C18 C17 120.2(8)
C19 C18 H18 119.9
C17 C18 H18 119.9
C20 C19 C18 122.7(8)
C20 C19 H19 118.7
C18 C19 H19 118.7
C19 C20 C21 120.4(8)
C19 C20 H20 119.8
C21 C20 H20 119.8
C16 C21 C20 115.9(7)
C16 C21 C25 123.9(5)
C20 C21 C25 120.3(7)
C17 C22 C24 113.4(10)
C17 C22 C23 108.2(8)
C24 C22 C23 114.3(9)
C17 C22 H22 106.8
C24 C22 H22 106.8
C23 C22 H22 106.8
C22 C23 H23A 109.5
C22 C23 H23B 109.5
H23A C23 H23B 109.5
C22 C23 H23C 109.5
H23A C23 H23C 109.5
H23B C23 H23C 109.5
C22 C24 H24A 109.5
C22 C24 H24B 109.5
H24A C24 H24B 109.5
C22 C24 H24C 109.5
H24A C24 H24C 109.5
H24B C24 H24C 109.5
C21 C25 C27 111.9(6)
C21 C25 C26 112.8(6)
C27 C25 C26 108.5(6)
C21 C25 H25 107.9
C27 C25 H25 107.9
C26 C25 H25 107.9
C25 C26 H26A 109.5
C25 C26 H26B 109.5
H26A C26 H26B 109.5
C25 C26 H26C 109.5
H26A C26 H26C 109.5
H26B C26 H26C 109.5
C25 C27 H27A 109.5
C25 C27 H27B 109.5
H27A C27 H27B 109.5
C25 C27 H27C 109.5
H27A C27 H27C 109.5
H27B C27 H27C 109.5
N4 C28 N3 105.7(4)
N4 C28 Pd2 128.4(4)
N3 C28 Pd2 125.5(3)
C30 C29 N3 107.0(5)
C30 C29 H29 126.5
N3 C29 H29 126.5
C29 C30 N4 106.6(5)
C29 C30 H30 126.7
N4 C30 H30 126.7
C32 C31 C36 123.1(5)
C32 C31 N3 119.7(5)
C36 C31 N3 117.2(5)
C31 C32 C33 115.6(6)
C31 C32 C40 122.3(5)
C33 C32 C40 122.1(6)
C34 C33 C32 122.3(7)
C34 C33 H33 118.9
C32 C33 H33 118.9
C33 C34 C35 121.4(7)
C33 C34 H34 119.3
C35 C34 H34 119.3
C34 C35 C36 120.7(7)
C34 C35 H35 119.6
C36 C35 H35 119.6
C35 C36 C31 116.9(6)
C35 C36 C37 118.5(6)
C31 C36 C37 124.5(5)
C36 C37 C39 111.0(6)
C36 C37 C38 115.5(6)
C39 C37 C38 109.3(6)
C36 C37 H37 106.9
C39 C37 H37 106.9
C38 C37 H37 106.9
C37 C38 H38A 109.5
C37 C38 H38B 109.5
H38A C38 H38B 109.5
C37 C38 H38C 109.5
H38A C38 H38C 109.5
H38B C38 H38C 109.5
C37 C39 H39A 109.5
C37 C39 H39B 109.5
H39A C39 H39B 109.5
C37 C39 H39C 109.5
H39A C39 H39C 109.5
H39B C39 H39C 109.5
C41 C40 C42 109.5(7)
C41 C40 C32 115.3(7)
C42 C40 C32 112.0(6)
C41 C40 H40 106.5
C42 C40 H40 106.5
C32 C40 H40 106.5
C40 C41 H41A 109.5
C40 C41 H41B 109.5
H41A C41 H41B 109.5
C40 C41 H41C 109.5
H41A C41 H41C 109.5
H41B C41 H41C 109.5
C40 C42 H42A 109.5
C40 C42 H42B 109.5
H42A C42 H42B 109.5
C40 C42 H42C 109.5
H42A C42 H42C 109.5
H42B C42 H42C 109.5
C48 C43 C44 124.9(6)
C48 C43 N4 117.2(5)
C44 C43 N4 117.8(5)
C43 C44 C45 117.3(7)
C43 C44 C49 122.8(5)
C45 C44 C49 119.7(6)
C46 C45 C44 118.7(8)
C46 C45 H45 120.7
C44 C45 H45 120.7
C47 C46 C45 122.7(8)
C47 C46 H46 118.7
C45 C46 H46 118.7
C46 C47 C48 121.4(8)
C46 C47 H47 119.3
C48 C47 H47 119.3
C43 C48 C47 115.0(7)
C43 C48 C52 125.3(6)
C47 C48 C52 119.7(7)
C51 C49 C44 112.4(6)
C51 C49 C50 110.1(7)
C44 C49 C50 112.5(7)
C51 C49 H49 107.2
C44 C49 H49 107.2
C50 C49 H49 107.2
C49 C50 H50A 109.5
C49 C50 H50B 109.5
H50A C50 H50B 109.5
C49 C50 H50C 109.5
H50A C50 H50C 109.5
H50B C50 H50C 109.5
C49 C51 H51A 109.5
C49 C51 H51B 109.5
H51A C51 H51B 109.5
C49 C51 H51C 109.5
H51A C51 H51C 109.5
H51B C51 H51C 109.5
C48 C52 C54 109.2(7)
C48 C52 C53 115.4(9)
C54 C52 C53 109.2(8)
C48 C52 H52 107.6
C54 C52 H52 107.6
C53 C52 H52 107.6
C52 C53 H53A 109.5
C52 C53 H53B 109.5
H53A C53 H53B 109.5
C52 C53 H53C 109.5
H53A C53 H53C 109.5
H53B C53 H53C 109.5
C52 C54 H54A 109.5
C52 C54 H54B 109.5
H54A C54 H54B 109.5
C52 C54 H54C 109.5
H54A C54 H54C 109.5
H54B C54 H54C 109.5
C60 C55 C56 115.7(7)
C60 C55 P1 126.1(5)
C56 C55 P1 118.1(5)
C57 C56 C55 121.2(8)
C57 C56 H56 119.4
C55 C56 H56 119.4
C56 C57 C58 120.3(8)
C56 C57 H57 119.8
C58 C57 H57 119.8
C59 C58 C57 118.1(8)
C59 C58 H58 121.0
C57 C58 H58 121.0
C58 C59 C60 123.3(9)
C58 C59 H59 118.3
C60 C59 H59 118.3
C59 C60 C55 121.1(8)
C59 C60 H60 119.4
C55 C60 H60 119.4
C62 C61 C66 118.5(6)
C62 C61 P1 122.4(5)
C66 C61 P1 118.9(5)
C61 C62 C63 121.7(8)
C61 C62 H62 119.1
C63 C62 H62 119.1
C64 C63 C62 117.9(8)
C64 C63 H63 121.1
C62 C63 H63 121.1
C63 C64 C65 120.7(7)
C63 C64 H64 119.6
C65 C64 H64 119.6
C66 C65 C64 119.8(8)
C66 C65 H65 120.1
C64 C65 H65 120.1
C61 C66 C65 121.3(7)
C61 C66 H66 119.3
C65 C66 H66 119.3
C68 C67 P1 112.7(4)
C68 C67 H67A 109.1
P1 C67 H67A 109.1
C68 C67 H67B 109.1
P1 C67 H67B 109.1
H67A C67 H67B 107.8
C67 C68 C69 114.2(5)
C67 C68 H68A 108.7
C69 C68 H68A 108.7
C67 C68 H68B 108.7
C69 C68 H68B 108.7
H68A C68 H68B 107.6
C68 C69 C70 110.3(5)
C68 C69 H69A 109.6
C70 C69 H69A 109.6
C68 C69 H69B 109.6
C70 C69 H69B 109.6
H69A C69 H69B 108.1
C69 C70 P2 118.7(4)
C69 C70 H70A 107.6
P2 C70 H70A 107.6
C69 C70 H70B 107.6
P2 C70 H70B 107.6
H70A C70 H70B 107.1
C76 C71 C72 119.3(7)
C76 C71 P2 117.4(5)
C72 C71 P2 123.3(6)
C73 C72 C71 122.5(9)
C73 C72 H72 118.8
C71 C72 H72 118.8
C72 C73 C74 116.4(10)
C72 C73 H73 121.8
C74 C73 H73 121.8
C75 C74 C73 122.8(9)
C75 C74 H74 118.6
C73 C74 H74 118.6
C74 C75 C76 117.5(9)
C74 C75 H75 121.2
C76 C75 H75 121.2
C71 C76 C75 121.5(8)
C71 C76 H76 119.2
C75 C76 H76 119.2
C82 C77 C78 118.6(6)
C82 C77 P2 123.1(5)
C78 C77 P2 118.2(5)
C77 C78 C79 120.1(7)
C77 C78 H78 120.0
C79 C78 H78 120.0
C78 C79 C80 120.7(8)
C78 C79 H79 119.6
C80 C79 H79 119.6
C81 C80 C79 118.8(7)
C81 C80 H80 120.6
C79 C80 H80 120.6
C80 C81 C82 120.4(8)
C80 C81 H81 119.8
C82 C81 H81 119.8
C77 C82 C81 121.3(7)
C77 C82 H82 119.3
C81 C82 H82 119.3
C55 P1 C67 106.0(3)
C55 P1 C61 104.6(3)
C67 P1 C61 102.0(3)
C55 P1 Pd1 109.51(19)
C67 P1 Pd1 114.6(2)
C61 P1 Pd1 118.9(2)
C71 P2 C77 107.5(3)
C71 P2 C70 105.5(3)
C77 P2 C70 104.9(3)
C71 P2 Pd2 111.6(2)
C77 P2 Pd2 112.34(19)
C70 P2 Pd2 114.5(2)

loop_
_geom_bond_atom_site_label_1
_geom_bond_atom_site_label_2
_geom_bond_distance
Pd1 C1 2.047(5)
Pd1 Cl2 2.2791(15)
Pd1 Cl1 2.2985(15)
Pd1 P1 2.3107(15)
Pd2 C28 2.041(5)
Pd2 Cl3 2.2879(15)
Pd2 Cl4 2.3003(14)
Pd2 P2 2.3067(15)
N1 C1 1.335(7)
N1 C2 1.381(7)
N1 C4 1.481(7)
N2 C1 1.349(7)
N2 C3 1.378(7)
N2 C16 1.442(7)
N3 C28 1.357(7)
N3 C29 1.387(7)
N3 C31 1.450(7)
N4 C28 1.343(6)
N4 C30 1.391(7)
N4 C43 1.436(7)
C2 C3 1.316(9)
C2 H2 0.9300
C3 H3 0.9300
C4 C9 1.377(8)
C4 C5 1.388(8)
C5 C6 1.386(9)
C5 C10 1.513(9)
C6 C7 1.353(12)
C6 H6 0.9300
C7 C8 1.338(12)
C7 H7 0.9300
C8 C9 1.393(10)
C8 H8 0.9300
C9 C13 1.543(10)
C10 C12 1.481(10)
C10 C11 1.523(11)
C10 H10 0.9800
C11 H11A 0.9600
C11 H11B 0.9600
C11 H11C 0.9600
C12 H12A 0.9600
C12 H12B 0.9600
C12 H12C 0.9600
C13 C15 1.531(11)
C13 C14 1.549(12)
C13 H13 0.9800
C14 H14A 0.9600
C14 H14B 0.9600
C14 H14C 0.9600
C15 H15A 0.9600
C15 H15B 0.9600
C15 H15C 0.9600
C16 C17 1.402(9)
C16 C21 1.412(9)
C17 C18 1.401(12)
C17 C22 1.483(12)
C18 C19 1.372(14)
C18 H18 0.9300
C19 C20 1.362(14)
C19 H19 0.9300
C20 C21 1.426(9)
C20 H20 0.9300
C21 C25 1.470(10)
C22 C24 1.524(13)
C22 C23 1.612(15)
C22 H22 0.9800
C23 H23A 0.9600
C23 H23B 0.9600
C23 H23C 0.9600
C24 H24A 0.9600
C24 H24B 0.9600
C24 H24C 0.9600
C25 C27 1.502(10)
C25 C26 1.570(9)
C25 H25 0.9800
C26 H26A 0.9600
C26 H26B 0.9600
C26 H26C 0.9600
C27 H27A 0.9600
C27 H27B 0.9600
C27 H27C 0.9600
C29 C30 1.348(8)
C29 H29 0.9300
C30 H30 0.9300
C31 C32 1.369(8)
C31 C36 1.384(9)
C32 C33 1.395(9)
C32 C40 1.532(9)
C33 C34 1.316(11)
C33 H33 0.9300
C34 C35 1.338(11)
C34 H34 0.9300
C35 C36 1.381(9)
C35 H35 0.9300
C36 C37 1.513(9)
C37 C39 1.546(11)
C37 C38 1.567(10)
C37 H37 0.9800
C38 H38A 0.9600
C38 H38B 0.9600
C38 H38C 0.9600
C39 H39A 0.9600
C39 H39B 0.9600
C39 H39C 0.9600
C40 C41 1.514(11)
C40 C42 1.525(11)
C40 H40 0.9800
C41 H41A 0.9600
C41 H41B 0.9600
C41 H41C 0.9600
C42 H42A 0.9600
C42 H42B 0.9600
C42 H42C 0.9600
C43 C48 1.401(9)
C43 C44 1.403(9)
C44 C45 1.422(9)
C44 C49 1.525(10)
C45 C46 1.407(14)
C45 H45 0.9300
C46 C47 1.348(14)
C46 H46 0.9300
C47 C48 1.445(11)
C47 H47 0.9300
C48 C52 1.451(11)
C49 C51 1.499(11)
C49 C50 1.534(10)
C49 H49 0.9800
C50 H50A 0.9600
C50 H50B 0.9600
C50 H50C 0.9600
C51 H51A 0.9600
C51 H51B 0.9600
C51 H51C 0.9600
C52 C54 1.517(13)
C52 C53 1.522(11)
C52 H52 0.9800
C53 H53A 0.9600
C53 H53B 0.9600
C53 H53C 0.9600
C54 H54A 0.9600
C54 H54B 0.9600
C54 H54C 0.9600
C55 C60 1.379(8)
C55 C56 1.393(9)
C55 P1 1.806(6)
C56 C57 1.368(11)
C56 H56 0.9300
C57 C58 1.397(14)
C57 H57 0.9300
C58 C59 1.290(12)
C58 H58 0.9300
C59 C60 1.374(11)
C59 H59 0.9300
C60 H60 0.9300
C61 C62 1.349(9)
C61 C66 1.353(9)
C61 P1 1.843(6)
C62 C63 1.399(10)
C62 H62 0.9300
C63 C64 1.354(13)
C63 H63 0.9300
C64 C65 1.364(13)
C64 H64 0.9300
C65 C66 1.361(10)
C65 H65 0.9300
C66 H66 0.9300
C67 C68 1.508(9)
C67 P1 1.842(6)
C67 H67A 0.9700
C67 H67B 0.9700
C68 C69 1.508(8)
C68 H68A 0.9700
C68 H68B 0.9700
C69 C70 1.536(8)
C69 H69A 0.9700
C69 H69B 0.9700
C70 P2 1.832(6)
C70 H70A 0.9700
C70 H70B 0.9700
C71 C76 1.377(10)
C71 C72 1.383(9)
C71 P2 1.822(6)
C72 C73 1.370(12)
C72 H72 0.9300
C73 C74 1.419(16)
C73 H73 0.9300
C74 C75 1.385(16)
C74 H74 0.9300
C75 C76 1.385(11)
C75 H75 0.9300
C76 H76 0.9300
C77 C82 1.379(9)
C77 C78 1.387(9)
C77 P2 1.823(6)
C78 C79 1.387(10)
C78 H78 0.9300
C79 C80 1.396(13)
C79 H79 0.9300
C80 C81 1.370(12)
C80 H80 0.9300
C81 C82 1.385(10)
C81 H81 0.9300
C82 H82 0.9300
